data_7016216
loop_
_publ_author_name
'Huang, Wen-Yen'
'Chuang, Sheng-Jie'
'Chunag, Nien-Tsu'
'Hsiao, Ching-Sheng'
'Datta, Amitabha'
'Chen, Shau-Jiun'
'Hu, Ching-Han'
'Huang, Jui-Hsien'
'Lee, Ting-Yu'
'Lin, Chia-Her'

_publ_section_title
;
 Aluminium complexes containing bidentate and symmetrical tridentate
 pincer type pyrrolyl ligands: synthesis, reactions and ring opening
 polymerization.
;
_journal_issue 28
_journal_name_full 'Dalton transactions (Cambridge, England : 2003)'
_journal_page_first 7423
_journal_page_last 7433
_journal_paper_doi 10.1039/c1dt10442j
_journal_volume 40
_journal_year 2011
_chemical_formula_moiety 'C20 H34 Al2 N4'
_chemical_formula_sum 'C20 H34 Al2 N4'
_chemical_formula_weight 384.47
_chemical_name_systematic
;
?
;
_space_group_IT_number 15
_symmetry_cell_setting monoclinic
_symmetry_space_group_name_Hall '-C 2yc'
_symmetry_space_group_name_H-M 'C 1 2/c 1'
_atom_sites_solution_hydrogens geom
_atom_sites_solution_primary direct
_atom_sites_solution_secondary difmap
_audit_creation_method SHELXL-97
_cell_angle_alpha 90.00
_cell_angle_beta 96.2580(10)
_cell_angle_gamma 90.00
_cell_formula_units_Z 8
_cell_length_a 10.8437(8)
_cell_length_b 15.3133(11)
_cell_length_c 26.1398(19)
_cell_measurement_reflns_used 4458
_cell_measurement_temperature 150(2)
_cell_measurement_theta_max 28.0
_cell_measurement_theta_min 1.6
_cell_volume 4314.7(5)
_computing_cell_refinement 'SAINT v6.280a (Bruker, 2004)'
_computing_data_collection 'APEX2 v1.0-22 (Bruker, 2004)'
_computing_data_reduction 'SAINT v6.280a (Bruker, 2004)'
_computing_molecular_graphics 'SHELXTL 6.14'
_computing_publication_material 'SHELXTL 6.14'
_computing_structure_refinement 'SHELXL-97 (Sheldrick, 2008)'
_computing_structure_solution 'SHELXS-97 (Sheldrick, 2008)'
_diffrn_ambient_temperature 150(2)
_diffrn_detector_area_resol_mean 8.3333
_diffrn_measured_fraction_theta_full 0.983
_diffrn_measured_fraction_theta_max 0.983
_diffrn_measurement_device_type 'Bruker APEX-II CCD'
_diffrn_measurement_method '\f and \w scans'
_diffrn_radiation_monochromator graphite
_diffrn_radiation_source 'fine-focus sealed tube'
_diffrn_radiation_type MoK\a
_diffrn_radiation_wavelength 0.71073
_diffrn_reflns_av_R_equivalents 0.0255
_diffrn_reflns_av_sigmaI/netI 0.0285
_diffrn_reflns_limit_h_max 14
_diffrn_reflns_limit_h_min -13
_diffrn_reflns_limit_k_max 17
_diffrn_reflns_limit_k_min -20
_diffrn_reflns_limit_l_max 34
_diffrn_reflns_limit_l_min -33
_diffrn_reflns_number 16760
_diffrn_reflns_theta_full 28.00
_diffrn_reflns_theta_max 28.00
_diffrn_reflns_theta_min 1.57
_exptl_absorpt_coefficient_mu 0.146
_exptl_absorpt_correction_T_max 0.9575
_exptl_absorpt_correction_T_min 0.9507
_exptl_absorpt_correction_type multi-scan
_exptl_absorpt_process_details 'SADABS 2.10 (Sheldrick, 2003)'
_exptl_crystal_colour yellow-orange
_exptl_crystal_density_diffrn 1.184
_exptl_crystal_density_method 'not measured'
_exptl_crystal_description block
_exptl_crystal_F_000 1664
_exptl_crystal_size_max 0.35
_exptl_crystal_size_mid 0.33
_exptl_crystal_size_min 0.30
_refine_diff_density_max 0.291
_refine_diff_density_min -0.246
_refine_diff_density_rms 0.049
_refine_ls_extinction_method none
_refine_ls_goodness_of_fit_ref 1.050
_refine_ls_hydrogen_treatment constr
_refine_ls_matrix_type full
_refine_ls_number_parameters 243
_refine_ls_number_reflns 5116
_refine_ls_number_restraints 0
_refine_ls_restrained_S_all 1.050
_refine_ls_R_factor_all 0.0513
_refine_ls_R_factor_gt 0.0391
_refine_ls_shift/su_max 0.002
_refine_ls_shift/su_mean 0.000
_refine_ls_structure_factor_coef Fsqd
_refine_ls_weighting_details 'calc w=1/[\s^2^(Fo^2^)+(0.0606P)^2^+2.5359P] where P=(Fo^2^+2Fc^2^)/3'
_refine_ls_weighting_scheme calc
_refine_ls_wR_factor_gt 0.1072
_refine_ls_wR_factor_ref 0.1131
_reflns_number_gt 4162
_reflns_number_total 5116
_reflns_threshold_expression >2sigma(I)
_cod_data_source_file c1dt10442j.txt
_cod_data_source_block wy41m
_cod_depositor_comments
;
The following automatic conversions were performed:

'_symmetry_cell_setting' value 'Monoclinic' changed to 'monoclinic'
according to /home/saulius/struct/CIF-dictionaries/cif_core.dic
dictionary named 'cif_core.dic' version 2.4.1 from 2010-06-29.

Automatic conversion script
Id: cif_fix_values 1715 2011-07-08 13:25:40Z adriana 
;
_cod_original_sg_symbol_Hall '-C 2yc '
_cod_original_sg_symbol_H-M 'C 2/c'
_cod_database_code 7016216

loop_
_symmetry_equiv_pos_as_xyz
'x, y, z'
'-x, y, -z+1/2'
'x+1/2, y+1/2, z'
'-x+1/2, y+1/2, -z+1/2'
'-x, -y, -z'
'x, -y, z-1/2'
'-x+1/2, -y+1/2, -z'
'x+1/2, -y+1/2, z-1/2'

loop_
_atom_site_label
_atom_site_type_symbol
_atom_site_fract_x
_atom_site_fract_y
_atom_site_fract_z
_atom_site_U_iso_or_equiv
_atom_site_adp_type
_atom_site_occupancy
_atom_site_symmetry_multiplicity
_atom_site_calc_flag
_atom_site_refinement_flags
_atom_site_disorder_assembly
_atom_site_disorder_group
Al1 Al 0.46523(4) 0.14787(3) 0.299697(15) 0.01943(11) Uani 1 1 d . . .
Al2 Al 0.51199(4) 0.58188(3) 0.476920(16) 0.02635(13) Uani 1 1 d . . .
C1 C 0.43825(15) -0.03017(11) 0.34801(6) 0.0314(3) Uani 1 1 d . . .
H1 H 0.3613 -0.0248 0.3620 0.038 Uiso 1 1 calc R . .
C2 C 0.51200(15) -0.10258(11) 0.35140(7) 0.0352(4) Uani 1 1 d . . .
H2 H 0.4958 -0.1558 0.3681 0.042 Uiso 1 1 calc R . .
C3 C 0.61709(14) -0.08383(11) 0.32551(6) 0.0300(3) Uani 1 1 d . . .
H3 H 0.6844 -0.1220 0.3213 0.036 Uiso 1 1 calc R . .
C4 C 0.60259(13) 0.00027(10) 0.30767(5) 0.0226(3) Uani 1 1 d . . .
C5 C 0.68380(13) 0.05851(10) 0.27979(6) 0.0248(3) Uani 1 1 d . . .
H5A H 0.6981 0.0312 0.2466 0.030 Uiso 1 1 calc R . .
H5B H 0.7652 0.0652 0.3006 0.030 Uiso 1 1 calc R . .
C6 C 0.71905(12) 0.21971(10) 0.28650(5) 0.0218(3) Uani 1 1 d . . .
C7 C 0.65882(13) 0.30825(10) 0.27413(6) 0.0263(3) Uani 1 1 d . . .
H7A H 0.6326 0.3120 0.2371 0.039 Uiso 1 1 calc R . .
H7B H 0.7187 0.3547 0.2841 0.039 Uiso 1 1 calc R . .
H7C H 0.5864 0.3149 0.2932 0.039 Uiso 1 1 calc R . .
C8 C 0.83546(13) 0.21195(11) 0.25834(6) 0.0277(3) Uani 1 1 d . . .
H8A H 0.8113 0.2105 0.2211 0.042 Uiso 1 1 calc R . .
H8B H 0.8799 0.1581 0.2690 0.042 Uiso 1 1 calc R . .
H8C H 0.8896 0.2623 0.2669 0.042 Uiso 1 1 calc R . .
C9 C 0.75621(14) 0.21485(12) 0.34484(6) 0.0319(4) Uani 1 1 d . . .
H9A H 0.8094 0.2647 0.3557 0.048 Uiso 1 1 calc R . .
H9B H 0.8014 0.1604 0.3532 0.048 Uiso 1 1 calc R . .
H9C H 0.6815 0.2164 0.3628 0.048 Uiso 1 1 calc R . .
C10 C 0.41544(14) 0.22278(11) 0.35442(6) 0.0287(3) Uani 1 1 d . . .
H10A H 0.3260 0.2339 0.3485 0.043 Uiso 1 1 calc R . .
H10B H 0.4604 0.2783 0.3545 0.043 Uiso 1 1 calc R . .
H10C H 0.4350 0.1937 0.3877 0.043 Uiso 1 1 calc R . .
C11 C 0.58277(15) 0.58810(12) 0.36831(6) 0.0321(4) Uani 1 1 d . . .
H11 H 0.6404 0.6350 0.3697 0.038 Uiso 1 1 calc R . .
C12 C 0.55356(15) 0.53477(13) 0.32690(6) 0.0361(4) Uani 1 1 d . . .
H12 H 0.5866 0.5381 0.2948 0.043 Uiso 1 1 calc R . .
C13 C 0.46520(15) 0.47368(12) 0.34059(6) 0.0311(3) Uani 1 1 d . . .
H13 H 0.4279 0.4281 0.3196 0.037 Uiso 1 1 calc R . .
C14 C 0.44388(13) 0.49319(10) 0.39026(5) 0.0227(3) Uani 1 1 d . . .
C15 C 0.36152(17) 0.45251(13) 0.42611(6) 0.0390(4) Uani 1 1 d . . .
H15A H 0.3810 0.3895 0.4298 0.047 Uiso 1 1 calc R . .
H15B H 0.2739 0.4581 0.4113 0.047 Uiso 1 1 calc R . .
C16 C 0.25383(14) 0.52378(13) 0.49577(6) 0.0374(4) Uani 1 1 d . . .
C17 C 0.27623(17) 0.57687(14) 0.54562(7) 0.0448(5) Uani 1 1 d . . .
H17A H 0.3231 0.5415 0.5723 0.067 Uiso 1 1 calc R . .
H17B H 0.1964 0.5934 0.5571 0.067 Uiso 1 1 calc R . .
H17C H 0.3235 0.6296 0.5394 0.067 Uiso 1 1 calc R . .
C18 C 0.17651(16) 0.44279(16) 0.50470(8) 0.0528(6) Uani 1 1 d . . .
H18A H 0.1625 0.4091 0.4727 0.079 Uiso 1 1 calc R . .
H18B H 0.0966 0.4608 0.5155 0.079 Uiso 1 1 calc R . .
H18C H 0.2210 0.4066 0.5316 0.079 Uiso 1 1 calc R . .
C19 C 0.18346(18) 0.58293(17) 0.45502(8) 0.0578(6) Uani 1 1 d . . .
H19A H 0.2353 0.6333 0.4485 0.087 Uiso 1 1 calc R . .
H19B H 0.1064 0.6033 0.4675 0.087 Uiso 1 1 calc R . .
H19C H 0.1638 0.5500 0.4230 0.087 Uiso 1 1 calc R . .
C20 C 0.5132(2) 0.70549(14) 0.49374(9) 0.0557(6) Uani 1 1 d . . .
H20A H 0.5927 0.7311 0.4869 0.084 Uiso 1 1 calc R . .
H20B H 0.5022 0.7128 0.5302 0.084 Uiso 1 1 calc R . .
H20C H 0.4455 0.7349 0.4726 0.084 Uiso 1 1 calc R . .
N1 N 0.49282(11) 0.03400(8) 0.32112(5) 0.0250(3) Uani 1 1 d . . .
N2 N 0.62537(10) 0.14828(8) 0.26970(4) 0.0193(2) Uani 1 1 d . . .
N3 N 0.51565(11) 0.56329(9) 0.40770(4) 0.0243(3) Uani 1 1 d . . .
N4 N 0.37813(11) 0.49569(10) 0.47893(4) 0.0282(3) Uani 1 1 d . . .

loop_
_atom_site_aniso_label
_atom_site_aniso_U_11
_atom_site_aniso_U_22
_atom_site_aniso_U_33
_atom_site_aniso_U_23
_atom_site_aniso_U_13
_atom_site_aniso_U_12
Al1 0.0173(2) 0.0219(2) 0.0194(2) 0.00070(15) 0.00333(14) -0.00027(16)
Al2 0.0224(2) 0.0341(3) 0.0229(2) -0.00581(18) 0.00417(16) -0.00482(18)
C1 0.0273(7) 0.0335(9) 0.0337(8) 0.0087(7) 0.0041(6) -0.0073(6)
C2 0.0339(8) 0.0271(9) 0.0430(9) 0.0105(7) -0.0026(7) -0.0099(7)
C3 0.0264(7) 0.0236(8) 0.0385(9) 0.0016(6) -0.0026(6) -0.0015(6)
C4 0.0212(6) 0.0228(8) 0.0231(7) 0.0001(5) -0.0015(5) -0.0010(5)
C5 0.0203(6) 0.0255(8) 0.0288(7) 0.0059(6) 0.0035(5) 0.0039(6)
C6 0.0177(6) 0.0252(8) 0.0224(7) 0.0017(5) 0.0013(5) -0.0041(5)
C7 0.0243(7) 0.0246(8) 0.0299(7) -0.0005(6) 0.0020(5) -0.0036(6)
C8 0.0188(6) 0.0317(9) 0.0333(8) 0.0025(6) 0.0057(5) -0.0027(6)
C9 0.0259(7) 0.0440(10) 0.0245(7) 0.0026(7) -0.0023(6) -0.0067(7)
C10 0.0295(7) 0.0342(9) 0.0233(7) -0.0024(6) 0.0068(5) -0.0003(6)
C11 0.0264(7) 0.0428(10) 0.0275(7) 0.0118(7) 0.0051(6) -0.0030(7)
C12 0.0329(8) 0.0549(12) 0.0217(7) 0.0059(7) 0.0084(6) 0.0058(8)
C13 0.0320(8) 0.0375(9) 0.0237(7) -0.0040(6) 0.0028(6) 0.0076(7)
C14 0.0228(6) 0.0238(8) 0.0211(7) 0.0017(5) 0.0006(5) 0.0024(6)
C15 0.0431(9) 0.0529(12) 0.0204(7) -0.0019(7) 0.0007(6) -0.0248(8)
C16 0.0186(7) 0.0598(12) 0.0345(8) 0.0192(8) 0.0059(6) 0.0010(7)
C17 0.0391(9) 0.0593(13) 0.0395(9) 0.0135(9) 0.0199(8) 0.0218(9)
C18 0.0231(8) 0.0790(16) 0.0573(12) 0.0299(11) 0.0092(8) -0.0072(9)
C19 0.0309(9) 0.0866(17) 0.0546(12) 0.0397(12) -0.0008(8) 0.0015(10)
C20 0.0596(13) 0.0456(13) 0.0614(13) -0.0225(10) 0.0040(10) -0.0044(10)
N1 0.0222(6) 0.0254(7) 0.0277(6) 0.0056(5) 0.0045(5) -0.0015(5)
N2 0.0161(5) 0.0193(6) 0.0223(5) 0.0026(4) 0.0015(4) -0.0005(4)
N3 0.0237(6) 0.0280(7) 0.0216(6) 0.0032(5) 0.0038(4) -0.0021(5)
N4 0.0196(6) 0.0470(9) 0.0184(6) -0.0009(5) 0.0039(4) -0.0089(5)

loop_
_atom_type_symbol
_atom_type_description
_atom_type_scat_dispersion_real
_atom_type_scat_dispersion_imag
_atom_type_scat_source
C C 0.0033 0.0016 'International Tables Vol C Tables 4.2.6.8 and 6.1.1.4'
H H 0.0000 0.0000 'International Tables Vol C Tables 4.2.6.8 and 6.1.1.4'
N N 0.0061 0.0033 'International Tables Vol C Tables 4.2.6.8 and 6.1.1.4'
Al Al 0.0645 0.0514 'International Tables Vol C Tables 4.2.6.8 and 6.1.1.4'

loop_
_geom_angle_atom_site_label_1
_geom_angle_atom_site_label_2
_geom_angle_atom_site_label_3
_geom_angle
_geom_angle_site_symmetry_1
_geom_angle_site_symmetry_3
_geom_angle_publ_flag
N1 Al1 C10 112.38(7) . . ?
N1 Al1 N2 109.33(6) . 2_655 ?
C10 Al1 N2 121.54(6) . 2_655 ?
N1 Al1 N2 90.17(5) . . ?
C10 Al1 N2 127.70(6) . . ?
N2 Al1 N2 90.35(5) 2_655 . ?
N1 Al1 Al1 103.40(4) . 2_655 ?
C10 Al1 Al1 143.86(5) . 2_655 ?
N2 Al1 Al1 45.40(3) 2_655 2_655 ?
N2 Al1 Al1 44.95(3) . 2_655 ?
N3 Al2 C20 111.94(9) . . ?
N3 Al2 N4 114.08(6) . 5_666 ?
C20 Al2 N4 117.85(8) . 5_666 ?
N3 Al2 N4 91.01(5) . . ?
C20 Al2 N4 129.40(8) . . ?
N4 Al2 N4 88.89(5) 5_666 . ?
N3 Al2 Al2 107.34(5) . 5_666 ?
C20 Al2 Al2 140.51(8) . 5_666 ?
N4 Al2 Al2 44.46(4) 5_666 5_666 ?
N4 Al2 Al2 44.43(4) . 5_666 ?
C2 C1 N1 109.35(14) . . ?
C1 C2 C3 107.49(14) . . ?
C4 C3 C2 106.50(14) . . ?
C3 C4 N1 109.58(13) . . ?
C3 C4 C5 132.25(14) . . ?
N1 C4 C5 118.11(13) . . ?
C4 C5 N2 111.46(11) . . ?
C7 C6 N2 108.69(10) . . ?
C7 C6 C8 108.86(12) . . ?
N2 C6 C8 111.33(12) . . ?
C7 C6 C9 108.27(12) . . ?
N2 C6 C9 110.23(11) . . ?
C8 C6 C9 109.39(11) . . ?
C12 C11 N3 109.37(15) . . ?
C11 C12 C13 107.49(14) . . ?
C14 C13 C12 106.47(14) . . ?
N3 C14 C13 109.58(13) . . ?
N3 C14 C15 118.15(13) . . ?
C13 C14 C15 132.27(15) . . ?
C14 C15 N4 111.51(13) . . ?
N4 C16 C18 109.39(16) . . ?
N4 C16 C17 109.39(13) . . ?
C18 C16 C17 109.82(15) . . ?
N4 C16 C19 110.73(13) . . ?
C18 C16 C19 110.18(15) . . ?
C17 C16 C19 107.30(18) . . ?
C4 N1 C1 107.08(13) . . ?
C4 N1 Al1 113.12(10) . . ?
C1 N1 Al1 139.79(11) . . ?
C6 N2 C5 110.23(10) . . ?
C6 N2 Al1 121.21(8) . 2_655 ?
C5 N2 Al1 108.25(9) . 2_655 ?
C6 N2 Al1 118.25(9) . . ?
C5 N2 Al1 107.11(8) . . ?
Al1 N2 Al1 89.65(5) 2_655 . ?
C14 N3 C11 107.09(12) . . ?
C14 N3 Al2 112.06(9) . . ?
C11 N3 Al2 139.79(11) . . ?
C15 N4 C16 111.29(12) . . ?
C15 N4 Al2 105.90(11) . 5_666 ?
C16 N4 Al2 119.96(9) . 5_666 ?
C15 N4 Al2 106.36(9) . . ?
C16 N4 Al2 119.78(12) . . ?
Al2 N4 Al2 91.11(5) 5_666 . ?

loop_
_geom_bond_atom_site_label_1
_geom_bond_atom_site_label_2
_geom_bond_distance
_geom_bond_site_symmetry_2
_geom_bond_publ_flag
Al1 N1 1.8459(14) . ?
Al1 C10 1.9550(15) . ?
Al1 N2 1.9665(12) 2_655 ?
Al1 N2 1.9818(12) . ?
Al1 Al1 2.7832(8) 2_655 ?
Al2 N3 1.8365(13) . ?
Al2 C20 1.943(2) . ?
Al2 N4 1.9655(14) 5_666 ?
Al2 N4 1.9668(13) . ?
Al2 Al2 2.8073(10) 5_666 ?
C1 C2 1.364(2) . ?
C1 N1 1.3785(19) . ?
C2 C3 1.417(2) . ?
C3 C4 1.373(2) . ?
C4 N1 1.3778(18) . ?
C4 C5 1.497(2) . ?
C5 N2 1.5245(18) . ?
C6 C7 1.524(2) . ?
C6 N2 1.5244(17) . ?
C6 C8 1.5336(19) . ?
C6 C9 1.5361(19) . ?
C11 C12 1.365(2) . ?
C11 N3 1.3775(19) . ?
C12 C13 1.413(2) . ?
C13 C14 1.376(2) . ?
C14 N3 1.3742(19) . ?
C14 C15 1.499(2) . ?
C15 N4 1.5236(19) . ?
C16 N4 1.525(2) . ?
C16 C18 1.529(3) . ?
C16 C17 1.533(3) . ?
C16 C19 1.536(2) . ?
N2 Al1 1.9664(12) 2_655 ?
N4 Al2 1.9655(14) 5_666 ?
